data_2004306
loop_
_publ_author_name
'Ohashi, Haruo'
'Osawa, Toshikazu'
'Sato, Akira'

_publ_section_title
;
 Low-Density Form of NaGaSi~2~O~6~
;
_journal_coden_ASTM ACSCEE
_journal_issue 12
_journal_name_full
;
 Acta Crystallographica, Section C: Crystal Structure Communications
;
_journal_page_first 2476
_journal_page_last 2477
_journal_paper_doi 10.1107/s010827019500775x
_journal_volume 51
_journal_year 1995
_chemical_formula_sum 'Ga Na O6 Si2'
_chemical_formula_weight 244.88
_space_group_IT_number 15
_symmetry_cell_setting monoclinic
_symmetry_space_group_name_Hall '-C 2yc'
_symmetry_space_group_name_H-M 'C 1 2/c 1'
_cell_angle_alpha 90
_cell_angle_beta 107.637(2)
_cell_angle_gamma 90
_cell_formula_units_Z 4
_cell_length_a 9.5573(5)
_cell_length_b 8.7019(2)
_cell_length_c 5.2705(3)
_cell_measurement_temperature 296
_cell_volume 417.73(4)
_database_code_amcsd 0010305
_exptl_crystal_density_diffrn 3.89
_cod_original_sg_symbol_H-M 'C 2/c'
_cod_original_formula_sum 'Na Ga Si2 O6'
_cod_database_code 2004306
_amcsd_formula_title NaGaSi2O6

loop_
_space_group_symop_operation_xyz
x,y,z
x,-y,1/2+z
-x,-y,-z
-x,y,1/2-z
1/2+x,1/2+y,z
1/2+x,1/2-y,1/2+z
1/2-x,1/2-y,-z
1/2-x,1/2+y,1/2-z

loop_
_atom_site_label
_atom_site_fract_x
_atom_site_fract_y
_atom_site_fract_z
_atom_site_U_iso_or_equiv
Na 0 0.3005(1) .25 0.0125(3)
Ga 0 0.90189(3) .25 0.00471(5)
Si 0.29116(5) 0.09116(5) 0.2322(1) 0.0043(1)
O1 0.1120(2) 0.0779(1) 0.1334(3) 0.0057(3)
O2 0.3587(2) 0.2588(2) 0.3018(3) 0.0076(3)
O3 0.3527(1) 0.0097(2) 0.0076(2) 0.0068(3)

loop_
_cod_related_entry_id
_cod_related_entry_database
_cod_related_entry_code
1 AMCSD 0010305
